data_7719129
loop_
_publ_author_name
'Bockmair, Valentin'
'Xu, Tong'
'Hollenw&#xe4;ger, Dirk'
'Kornath, Andreas J.'

_publ_section_title
;
 Shrinking of C-S bonds of organosulfonic acids in superacidic
 media-investigation of the protonation of methanesulfonic acid and
 benzenesulfonic acid and their limits.
;
_journal_issue 32
_journal_name_full 'Dalton transactions (Cambridge, England : 2003)'
_journal_page_first 12169
_journal_page_last 12179
_journal_paper_doi 10.1039/d5dt00864f
_journal_volume 54
_journal_year 2025
_chemical_formula_moiety 'C6 H5 F O2 S, As F7 H2'
_chemical_formula_sum 'C6 H7 As F8 O2 S'
_chemical_formula_weight 370.10
_space_group_crystal_system triclinic
_space_group_IT_number 2
_space_group_name_Hall '-P 1'
_space_group_name_H-M_alt 'P -1'
_atom_sites_solution_hydrogens mixed
_atom_sites_solution_primary direct
_atom_sites_solution_secondary difmap
_audit_creation_date 2024-10-11
_audit_creation_method SHELXL-2019/3
_audit_update_record
;
2025-02-07 deposited with the CCDC.	2025-07-21 downloaded from the CCDC.
;
_cell_angle_alpha 100.065(6)
_cell_angle_beta 103.488(7)
_cell_angle_gamma 93.533(6)
_cell_formula_units_Z 2
_cell_length_a 6.3849(5)
_cell_length_b 7.6714(5)
_cell_length_c 12.4126(11)
_cell_measurement_reflns_used 2515
_cell_measurement_temperature 112(2)
_cell_measurement_theta_max 32.1100
_cell_measurement_theta_min 2.7240
_cell_volume 578.78(8)
_computing_cell_refinement 'CrysAlisPro 1.171.40.82a (Rigaku OD, 2020)'
_computing_data_collection 'CrysAlisPro 1.171.40.82a (Rigaku OD, 2020)'
_computing_data_reduction 'CrysAlisPro 1.171.40.82a (Rigaku OD, 2020)'
_computing_molecular_graphics 'ORTEP-3, Version ORTEP-III (1.0.3), L. J. Farrugia, J. Appl. Cryst. (2012),45, 849-854'
_computing_publication_material 'PLATON (A.L.Spek, Acta Cryst. 2009, D65, 148-155.) '
_computing_structure_refinement 'SHELXL-2019/3 (Sheldrick, 2019)'
_computing_structure_solution 'SHELXT (Sheldrick, G. M. (2015). Acta Cryst. A71, 3-8.)'
_diffrn_ambient_temperature 112(2)
_diffrn_detector 'CCD plate'
_diffrn_detector_area_resol_mean 15.9809
_diffrn_measured_fraction_theta_full 0.998
_diffrn_measured_fraction_theta_max 0.999
_diffrn_measurement_device 'CCD camera on \k-goniostat'
_diffrn_measurement_device_type 'Xcalibur, Sapphire3'
_diffrn_measurement_method '\w scans'
_diffrn_radiation_collimation 0.5
_diffrn_radiation_monochromator graphite
_diffrn_radiation_source 'Enhance (Mo) X-ray Source'
_diffrn_radiation_type 'Mo K\a'
_diffrn_radiation_wavelength 0.71073
_diffrn_reflns_av_R_equivalents 0.0889
_diffrn_reflns_av_unetI/netI 0.0788
_diffrn_reflns_Laue_measured_fraction_full 0.998
_diffrn_reflns_Laue_measured_fraction_max 0.999
_diffrn_reflns_limit_h_max 8
_diffrn_reflns_limit_h_min -8
_diffrn_reflns_limit_k_max 10
_diffrn_reflns_limit_k_min -10
_diffrn_reflns_limit_l_max 16
_diffrn_reflns_limit_l_min -14
_diffrn_reflns_number 5079
_diffrn_reflns_point_group_measured_fraction_full 0.998
_diffrn_reflns_point_group_measured_fraction_max 0.999
_diffrn_reflns_theta_full 25.242
_diffrn_reflns_theta_max 28.280
_diffrn_reflns_theta_min 2.712
_diffrn_source_current 40
_diffrn_source_type 'Spellman generator'
_diffrn_source_voltage 50
_exptl_absorpt_coefficient_mu 3.214
_exptl_absorpt_correction_T_max 1.00000
_exptl_absorpt_correction_T_min 0.22334
_exptl_absorpt_correction_type multi-scan
_exptl_absorpt_process_details
;
CrysAlisPro 1.171.40.82a (Rigaku Oxford Diffraction, 2020)
Empirical absorption correction using spherical harmonics,
implemented in SCALE3 ABSPACK scaling algorithm.
;
_exptl_crystal_colour colorless
_exptl_crystal_density_diffrn 2.124
_exptl_crystal_density_method 'not measured'
_exptl_crystal_description plate
_exptl_crystal_F_000 360
_exptl_crystal_size_max 0.591
_exptl_crystal_size_mid 0.524
_exptl_crystal_size_min 0.301
_refine_diff_density_max 5.874
_refine_diff_density_min -2.073
_refine_diff_density_rms 0.368
_refine_ls_extinction_coef 0.003(4)
_refine_ls_extinction_expression Fc^*^=kFc[1+0.001xFc^2^\l^3^/sin(2\q)]^-1/4^
_refine_ls_extinction_method 'SHELXL-2019/2 (Sheldrick 2019)'
_refine_ls_goodness_of_fit_ref 1.124
_refine_ls_hydrogen_treatment mixed
_refine_ls_matrix_type full
_refine_ls_number_parameters 172
_refine_ls_number_reflns 2875
_refine_ls_number_restraints 3
_refine_ls_restrained_S_all 1.123
_refine_ls_R_factor_all 0.1381
_refine_ls_R_factor_gt 0.1323
_refine_ls_shift/su_max 0.137
_refine_ls_shift/su_mean 0.002
_refine_ls_structure_factor_coef Fsqd
_refine_ls_weighting_details 'w=1/[\s^2^(Fo^2^)+(0.0712P)^2^+46.4725P] where P=(Fo^2^+2Fc^2^)/3'
_refine_ls_weighting_scheme calc
_refine_ls_wR_factor_gt 0.3509
_refine_ls_wR_factor_ref 0.3532
_reflns_Friedel_coverage 0.000
_reflns_number_gt 2681
_reflns_number_total 2875
_reflns_threshold_expression 'I > 2\s(I)'
_cod_data_source_file d5dt00864f2.cif
_cod_data_source_block xl025
_cod_depositor_comments 'Adding full bibliography for 7719127--7719131.cif.'
_cod_database_code 7719129
_shelx_shelxl_version_number 2019/3
_shelx_space_group_comment
;
The symmetry employed for this shelxl refinement is uniquely defined
by the following loop, which should always be used as a source of
symmetry information in preference to the above space-group names.
They are only intended as comments.
;
_shelx_estimated_absorpt_t_min 0.252
_shelx_estimated_absorpt_t_max 0.445
_oxdiff_exptl_absorpt_empirical_full_min 0.433
_oxdiff_exptl_absorpt_empirical_full_max 1.918
_oxdiff_exptl_absorpt_empirical_details
;
Empirical correction (ABSPACK) includes:
- Absorption correction using spherical harmonics
- Frame scaling
;

loop_
_space_group_symop_operation_xyz
'x, y, z'
'-x, -y, -z'

loop_
_atom_site_label
_atom_site_type_symbol
_atom_site_fract_x
_atom_site_fract_y
_atom_site_fract_z
_atom_site_U_iso_or_equiv
_atom_site_adp_type
_atom_site_occupancy
_atom_site_site_symmetry_order
_atom_site_calc_flag
_atom_site_refinement_flags_posn
_atom_site_refinement_flags_adp
_atom_site_refinement_flags_occupancy
_atom_site_disorder_assembly
_atom_site_disorder_group
As1 As 0.6528(2) 0.28755(19) 0.84461(12) 0.0166(5) Uani 1 1 d . . . . .
S1 S 0.1956(6) 0.8048(5) 0.7881(3) 0.0197(8) Uani 1 1 d . . . . .
F5 F 0.678(2) 0.1349(14) 0.9335(9) 0.037(2) Uani 1 1 d . . . . .
F1 F 0.0871(17) 0.6367(13) 0.8114(8) 0.032(2) Uani 1 1 d . . . . .
F4 F 0.7233(18) 0.4576(12) 0.9628(8) 0.033(2) Uani 1 1 d D . . . .
O2 O 0.108(2) 0.9500(16) 0.8448(9) 0.031(3) Uani 1 1 d . . . . .
F3 F 0.3867(16) 0.2918(18) 0.8474(9) 0.041(3) Uani 1 1 d . . . . .
F6 F 0.9187(16) 0.2865(15) 0.8424(9) 0.036(2) Uani 1 1 d . . . . .
O1 O 0.4212(19) 0.7892(17) 0.8177(11) 0.035(3) Uani 1 1 d . . . . .
F8 F 0.6296(17) 0.4451(14) 0.7614(9) 0.033(2) Uani 1 1 d . . . . .
F7 F 0.585(2) 0.1189(15) 0.7295(10) 0.043(3) Uani 1 1 d . . . . .
C1 C 0.099(3) 0.777(2) 0.6398(13) 0.024(3) Uani 1 1 d . . . . .
C3 C -0.186(3) 0.804(3) 0.4852(17) 0.040(4) Uani 1 1 d . . . . .
H2 H -0.327345 0.833069 0.455305 0.048 Uiso 1 1 calc R U . . .
C6 C 0.229(3) 0.709(2) 0.5745(16) 0.033(4) Uani 1 1 d . . . . .
H5 H 0.369137 0.678566 0.605745 0.040 Uiso 1 1 calc R U . . .
C2 C -0.105(3) 0.829(2) 0.6001(14) 0.032(4) Uani 1 1 d . . . . .
H1 H -0.185471 0.880447 0.650697 0.038 Uiso 1 1 calc R U . . .
C4 C -0.062(4) 0.735(3) 0.4118(13) 0.039(5) Uani 1 1 d . . . . .
H3 H -0.114518 0.723365 0.332461 0.047 Uiso 1 1 calc R U . . .
C5 C 0.141(4) 0.685(2) 0.4572(15) 0.037(4) Uani 1 1 d . . . . .
H4 H 0.222908 0.633334 0.407446 0.044 Uiso 1 1 calc R U . . .
F2 F 0.7784(18) 0.7958(13) 0.9709(9) 0.037(2) Uani 1 1 d D . . . .
H6 H 0.75(4) 0.627(5) 0.97(2) 0.06(7) Uiso 1 1 d D . . . .
H8 H 0.78(3) 0.951(9) 0.945(13) 0.01(4) Uiso 1 1 d D . . . .

loop_
_atom_site_aniso_label
_atom_site_aniso_U_11
_atom_site_aniso_U_22
_atom_site_aniso_U_33
_atom_site_aniso_U_23
_atom_site_aniso_U_13
_atom_site_aniso_U_12
As1 0.0184(7) 0.0169(7) 0.0153(7) 0.0062(5) 0.0032(5) 0.0018(5)
S1 0.0202(16) 0.0186(16) 0.0198(16) 0.0064(12) 0.0025(13) 0.0005(12)
F5 0.058(7) 0.026(5) 0.030(5) 0.016(4) 0.007(5) 0.003(5)
F1 0.045(6) 0.025(5) 0.028(5) 0.014(4) 0.011(4) -0.004(4)
F4 0.047(6) 0.022(5) 0.027(5) -0.001(4) 0.009(4) 0.005(4)
O2 0.037(6) 0.034(6) 0.016(5) 0.001(4) -0.007(5) 0.013(5)
F3 0.018(5) 0.080(9) 0.031(5) 0.017(5) 0.014(4) 0.000(5)
F6 0.021(5) 0.045(6) 0.044(6) 0.010(5) 0.008(4) 0.009(4)
O1 0.024(6) 0.036(7) 0.037(7) 0.007(5) -0.005(5) 0.003(5)
F8 0.035(5) 0.040(6) 0.036(5) 0.033(5) 0.011(4) 0.015(4)
F7 0.054(7) 0.031(6) 0.036(6) -0.003(5) 0.005(5) -0.007(5)
C1 0.025(7) 0.024(7) 0.026(7) 0.011(6) 0.006(6) 0.002(6)
C3 0.043(11) 0.032(9) 0.040(10) 0.013(8) -0.003(8) -0.001(8)
C6 0.029(8) 0.030(8) 0.043(10) 0.010(7) 0.009(7) 0.002(6)
C2 0.030(8) 0.032(9) 0.026(8) 0.002(6) -0.005(6) 0.007(7)
C4 0.064(13) 0.037(10) 0.012(7) 0.010(6) 0.001(7) -0.012(9)
C5 0.057(12) 0.031(9) 0.031(9) 0.010(7) 0.025(8) 0.003(8)
F2 0.038(6) 0.040(6) 0.034(5) 0.006(5) 0.010(5) 0.006(5)

loop_
_atom_type_symbol
_atom_type_description
_atom_type_scat_dispersion_real
_atom_type_scat_dispersion_imag
_atom_type_scat_source
C C 0.0033 0.0016 'International Tables Vol C Tables 4.2.6.8 and 6.1.1.4'
H H 0.0000 0.0000 'International Tables Vol C Tables 4.2.6.8 and 6.1.1.4'
O O 0.0106 0.0060 'International Tables Vol C Tables 4.2.6.8 and 6.1.1.4'
F F 0.0171 0.0103 'International Tables Vol C Tables 4.2.6.8 and 6.1.1.4'
S S 0.1246 0.1234 'International Tables Vol C Tables 4.2.6.8 and 6.1.1.4'
As As 0.0499 2.0058 'International Tables Vol C Tables 4.2.6.8 and 6.1.1.4'

loop_
_geom_angle_atom_site_label_1
_geom_angle_atom_site_label_2
_geom_angle_atom_site_label_3
_geom_angle
_geom_angle_site_symmetry_1
_geom_angle_site_symmetry_3
_geom_angle_publ_flag
F7 As1 F6 90.0(6) . . ?
F7 As1 F3 90.7(6) . . ?
F6 As1 F3 179.2(6) . . ?
F7 As1 F8 91.7(6) . . ?
F6 As1 F8 89.0(5) . . ?
F3 As1 F8 90.6(5) . . ?
F7 As1 F5 90.5(5) . . ?
F6 As1 F5 91.2(6) . . ?
F3 As1 F5 89.2(6) . . ?
F8 As1 F5 177.7(5) . . ?
F7 As1 F4 179.4(6) . . ?
F6 As1 F4 89.8(5) . . ?
F3 As1 F4 89.5(6) . . ?
F8 As1 F4 88.9(5) . . ?
F5 As1 F4 88.8(5) . . ?
O1 S1 O2 120.5(8) . . ?
O1 S1 F1 105.4(7) . . ?
O2 S1 F1 105.7(7) . . ?
O1 S1 C1 110.5(8) . . ?
O2 S1 C1 111.1(7) . . ?
F1 S1 C1 101.6(7) . . ?
C6 C1 C2 125.4(16) . . ?
C6 C1 S1 117.9(13) . . ?
C2 C1 S1 116.7(12) . . ?
C2 C3 C4 120.6(18) . . ?
C1 C6 C5 115.4(17) . . ?
C3 C2 C1 117.6(17) . . ?
C5 C4 C3 118.8(15) . . ?
C4 C5 C6 122.1(17) . . ?

loop_
_geom_bond_atom_site_label_1
_geom_bond_atom_site_label_2
_geom_bond_distance
_geom_bond_site_symmetry_2
_geom_bond_publ_flag
As1 F7 1.702(11) . ?
As1 F6 1.704(10) . ?
As1 F3 1.710(10) . ?
As1 F8 1.714(9) . ?
As1 F5 1.734(10) . ?
As1 F4 1.734(9) . ?
S1 O1 1.419(12) . ?
S1 O2 1.425(12) . ?
S1 F1 1.529(10) . ?
S1 C1 1.769(16) . ?
C1 C6 1.36(2) . ?
C1 C2 1.39(2) . ?
C3 C2 1.37(2) . ?
C3 C4 1.40(3) . ?
C6 C5 1.41(3) . ?
C4 C5 1.39(3) . ?

loop_
_geom_torsion_atom_site_label_1
_geom_torsion_atom_site_label_2
_geom_torsion_atom_site_label_3
_geom_torsion_atom_site_label_4
_geom_torsion
_geom_torsion_site_symmetry_1
_geom_torsion_site_symmetry_2
_geom_torsion_site_symmetry_3
_geom_torsion_site_symmetry_4
_geom_torsion_publ_flag
O1 S1 C1 C6 13.9(16) . . . . ?
O2 S1 C1 C6 150.4(13) . . . . ?
F1 S1 C1 C6 -97.6(14) . . . . ?
O1 S1 C1 C2 -165.4(13) . . . . ?
O2 S1 C1 C2 -29.0(16) . . . . ?
F1 S1 C1 C2 83.0(14) . . . . ?
C2 C1 C6 C5 -2(3) . . . . ?
S1 C1 C6 C5 178.4(13) . . . . ?
C4 C3 C2 C1 -3(3) . . . . ?
C6 C1 C2 C3 3(3) . . . . ?
S1 C1 C2 C3 -178.2(14) . . . . ?
C2 C3 C4 C5 3(3) . . . . ?
C3 C4 C5 C6 -3(3) . . . . ?
C1 C6 C5 C4 2(3) . . . . ?
